data_4304777
loop_
_publ_author_name
'Tao Yang'
'Yan Zhang'
'Sihai Yang'
'Guobao Li'
'Ming Xiong'
'Fuhui Liao'
'Jianhua Lin'

_publ_section_title
;
Four Isomorphous Phosphates AM3P4O14 (A = Sr, Ba; M = Co, Mn) with
Antiferromagnetic-Antiferromagnetic-Ferromagnetic Trimerized Chains,
Showing 1/3 Quantum Magnetization Plateaus Only in the Manganese(II) System
;
_journal_name_full 'Inorganic Chemistry'
_journal_page_first 2562
_journal_page_last 2568
_journal_paper_doi 10.1021/ic702346e
_journal_volume 47
_journal_year 2008
_chemical_formula_moiety 'Co3 O14 P4 Sr'
_chemical_formula_sum 'Co3 O14 P4 Sr'
_chemical_formula_weight 612.29
_chemical_name_systematic
;
 ?
;
_space_group_IT_number 14
_symmetry_space_group_name_Hall '-P 2ybc'
_symmetry_space_group_name_H-M 'P 1 21/c 1'
_atom_sites_solution_primary direct
_atom_sites_solution_secondary difmap
_audit_creation_method SHELXL-97
_cell_angle_alpha 90.00
_cell_angle_beta 111.97(3)
_cell_angle_gamma 90.00
_cell_formula_units_Z 2
_cell_length_a 7.4690(15)
_cell_length_b 7.7088(15)
_cell_length_c 9.4955(19)
_cell_measurement_temperature 293(2)
_cell_volume 507.0(2)
_computing_molecular_graphics 'Bruker SHELXTL'
_computing_publication_material 'Bruker SHELXTL'
_computing_structure_refinement 'SHELXL-97 (Sheldrick, 1997)'
_computing_structure_solution 'Bruker SHELXTL'
_diffrn_ambient_temperature 293(2)
_diffrn_measured_fraction_theta_full 0.999
_diffrn_measured_fraction_theta_max 0.950
_diffrn_measurement_device_type 'APEX-CCD area detector'
_diffrn_radiation_monochromator graphite
_diffrn_radiation_source 'fine-focus sealed tube'
_diffrn_radiation_type MoK\a
_diffrn_radiation_wavelength 0.71073
_diffrn_reflns_av_R_equivalents 0.0300
_diffrn_reflns_av_sigmaI/netI 0.0370
_diffrn_reflns_limit_h_max 9
_diffrn_reflns_limit_h_min -11
_diffrn_reflns_limit_k_max 11
_diffrn_reflns_limit_k_min -10
_diffrn_reflns_limit_l_max 14
_diffrn_reflns_limit_l_min -13
_diffrn_reflns_number 4695
_diffrn_reflns_theta_full 25.00
_diffrn_reflns_theta_max 33.44
_diffrn_reflns_theta_min 2.94
_exptl_absorpt_coefficient_mu 10.779
_exptl_absorpt_correction_T_max 0.199
_exptl_absorpt_correction_T_min 0.087
_exptl_absorpt_correction_type empirical
_exptl_crystal_colour purple
_exptl_crystal_density_diffrn 4.011
_exptl_crystal_density_method 'not measured'
_exptl_crystal_description block
_exptl_crystal_F_000 582
_exptl_crystal_size_max 0.3
_exptl_crystal_size_mid 0.2
_exptl_crystal_size_min 0.15
_refine_diff_density_max 1.704
_refine_diff_density_min -2.393
_refine_diff_density_rms 0.266
_refine_ls_extinction_coef 0.017(2)
_refine_ls_extinction_expression Fc^*^=kFc[1+0.001xFc^2^\l^3^/sin(2\q)]^-1/4^
_refine_ls_extinction_method SHELXL
_refine_ls_goodness_of_fit_ref 1.000
_refine_ls_hydrogen_treatment constr
_refine_ls_matrix_type full
_refine_ls_number_parameters 104
_refine_ls_number_reflns 1875
_refine_ls_number_restraints 0
_refine_ls_restrained_S_all 1.000
_refine_ls_R_factor_all 0.0363
_refine_ls_R_factor_gt 0.0348
_refine_ls_shift/su_max 0.005
_refine_ls_shift/su_mean 0.001
_refine_ls_structure_factor_coef Fsqd
_refine_ls_weighting_details 'calc w=1/[\s^2^(Fo^2^)+(0.0822P)^2^+0.1500P] where P=(Fo^2^+2Fc^2^)/3'
_refine_ls_weighting_scheme calc
_refine_ls_wR_factor_gt 0.1029
_refine_ls_wR_factor_ref 0.1043
_reflns_number_gt 1782
_reflns_number_total 1875
_reflns_threshold_expression >2sigma(I)
_cod_data_source_file ic702346e-file003_3.cif
_cod_data_source_block SrCo3P4O14
_cod_database_code 4304777

loop_
_symmetry_equiv_pos_as_xyz
'x, y, z'
'-x, y+1/2, -z+1/2'
'-x, -y, -z'
'x, -y-1/2, z-1/2'

loop_
_atom_site_label
_atom_site_type_symbol
_atom_site_fract_x
_atom_site_fract_y
_atom_site_fract_z
_atom_site_U_iso_or_equiv
_atom_site_adp_type
_atom_site_occupancy
_atom_site_symmetry_multiplicity
_atom_site_calc_flag
_atom_site_refinement_flags
_atom_site_disorder_assembly
_atom_site_disorder_group
Sr1 Sr 0.0000 0.0000 0.0000 0.00959(13) Uani 1 2 d S . .
Co1 Co -0.5000 0.0000 0.0000 0.00673(14) Uani 1 2 d S . .
Co2 Co -0.31341(5) 0.12523(4) -0.47196(4) 0.00736(13) Uani 1 1 d . . .
P1 P -0.38732(8) -0.29570(8) -0.19367(7) 0.00572(15) Uani 1 1 d . . .
P2 P -0.10333(8) 0.05798(8) 0.29835(7) 0.00593(15) Uani 1 1 d . . .
O1 O 0.1223(3) -0.3203(3) 0.0842(2) 0.0101(3) Uani 1 1 d . . .
O2 O 0.3429(3) 0.1240(2) 0.1119(2) 0.0089(3) Uani 1 1 d . . .
O3 O -0.1819(3) -0.1290(2) -0.6778(2) 0.0094(3) Uani 1 1 d . . .
O4 O -0.5260(3) 0.0780(2) -0.3862(2) 0.0088(3) Uani 1 1 d . . .
O5 O -0.2287(3) 0.1158(2) -0.8641(2) 0.0090(3) Uani 1 1 d . . .
O6 O -0.4976(3) -0.2887(2) -0.3648(2) 0.0090(3) Uani 1 1 d . . .
O7 O 0.0990(3) 0.0188(2) 0.3067(2) 0.0103(4) Uani 1 1 d . . .

loop_
_atom_site_aniso_label
_atom_site_aniso_U_11
_atom_site_aniso_U_22
_atom_site_aniso_U_33
_atom_site_aniso_U_23
_atom_site_aniso_U_13
_atom_site_aniso_U_12
Sr1 0.00871(18) 0.0102(2) 0.0096(2) -0.00032(10) 0.00312(13) -0.00024(10)
Co1 0.0071(2) 0.0053(2) 0.0062(2) -0.00010(13) 0.00060(18) -0.00026(13)
Co2 0.00699(18) 0.00649(19) 0.0071(2) 0.00020(10) 0.00091(13) 0.00049(10)
P1 0.0061(3) 0.0042(3) 0.0054(3) -0.00046(18) 0.0005(2) -0.00004(18)
P2 0.0050(3) 0.0057(3) 0.0054(3) 0.00006(19) 0.0000(2) -0.00002(18)
O1 0.0120(8) 0.0102(8) 0.0074(8) 0.0019(6) 0.0028(6) 0.0008(6)
O2 0.0103(7) 0.0051(7) 0.0102(8) -0.0025(6) 0.0026(6) -0.0008(6)
O3 0.0071(7) 0.0079(8) 0.0118(9) 0.0019(6) 0.0018(6) -0.0022(6)
O4 0.0108(7) 0.0068(7) 0.0091(8) -0.0019(6) 0.0041(6) -0.0009(6)
O5 0.0090(7) 0.0084(8) 0.0065(8) 0.0019(6) -0.0007(6) -0.0005(6)
O6 0.0105(7) 0.0064(7) 0.0064(8) 0.0007(6) -0.0010(6) 0.0010(6)
O7 0.0065(8) 0.0122(8) 0.0118(9) 0.0021(6) 0.0029(7) 0.0015(6)

loop_
_atom_type_symbol
_atom_type_description
_atom_type_scat_dispersion_real
_atom_type_scat_dispersion_imag
_atom_type_scat_source
O O 0.0106 0.0060 'International Tables Vol C Tables 4.2.6.8 and 6.1.1.4'
P P 0.1023 0.0942 'International Tables Vol C Tables 4.2.6.8 and 6.1.1.4'
Co Co 0.3494 0.9721 'International Tables Vol C Tables 4.2.6.8 and 6.1.1.4'
Sr Sr -1.5307 3.2498 'International Tables Vol C Tables 4.2.6.8 and 6.1.1.4'

loop_
_geom_angle_atom_site_label_1
_geom_angle_atom_site_label_2
_geom_angle_atom_site_label_3
_geom_angle
_geom_angle_site_symmetry_1
_geom_angle_site_symmetry_3
_geom_angle_publ_flag
O2 Sr1 O2 180.00(14) 3 . ?
O2 Sr1 O1 87.48(6) 3 . ?
O2 Sr1 O1 92.52(6) . . ?
O2 Sr1 O1 92.52(6) 3 3 ?
O2 Sr1 O1 87.48(6) . 3 ?
O1 Sr1 O1 180.00(8) . 3 ?
O2 Sr1 O5 113.50(6) 3 3_554 ?
O2 Sr1 O5 66.50(6) . 3_554 ?
O1 Sr1 O5 67.72(6) . 3_554 ?
O1 Sr1 O5 112.28(6) 3 3_554 ?
O2 Sr1 O5 66.50(6) 3 1_556 ?
O2 Sr1 O5 113.50(6) . 1_556 ?
O1 Sr1 O5 112.28(6) . 1_556 ?
O1 Sr1 O5 67.72(6) 3 1_556 ?
O5 Sr1 O5 180.00(7) 3_554 1_556 ?
O2 Sr1 O7 106.99(7) 3 . ?
O2 Sr1 O7 73.01(7) . . ?
O1 Sr1 O7 78.59(6) . . ?
O1 Sr1 O7 101.41(6) 3 . ?
O5 Sr1 O7 124.81(6) 3_554 . ?
O5 Sr1 O7 55.19(6) 1_556 . ?
O2 Sr1 O7 73.01(7) 3 3 ?
O2 Sr1 O7 106.99(7) . 3 ?
O1 Sr1 O7 101.41(6) . 3 ?
O1 Sr1 O7 78.59(6) 3 3 ?
O5 Sr1 O7 55.19(6) 3_554 3 ?
O5 Sr1 O7 124.81(6) 1_556 3 ?
O7 Sr1 O7 180.00(8) . 3 ?
O2 Sr1 P2 96.57(5) 3 3 ?
O2 Sr1 P2 83.43(5) . 3 ?
O1 Sr1 P2 88.12(4) . 3 ?
O1 Sr1 P2 91.88(4) 3 3 ?
O5 Sr1 P2 28.20(4) 3_554 3 ?
O5 Sr1 P2 151.80(4) 1_556 3 ?
O7 Sr1 P2 152.20(4) . 3 ?
O7 Sr1 P2 27.80(4) 3 3 ?
O2 Sr1 P2 83.43(5) 3 . ?
O2 Sr1 P2 96.57(5) . . ?
O1 Sr1 P2 91.88(4) . . ?
O1 Sr1 P2 88.12(4) 3 . ?
O5 Sr1 P2 151.80(4) 3_554 . ?
O5 Sr1 P2 28.20(4) 1_556 . ?
O7 Sr1 P2 27.80(4) . . ?
O7 Sr1 P2 152.20(4) 3 . ?
P2 Sr1 P2 180.00(3) 3 . ?
O2 Sr1 P1 20.73(4) 3 . ?
O2 Sr1 P1 159.27(4) . . ?
O1 Sr1 P1 71.63(5) . . ?
O1 Sr1 P1 108.37(5) 3 . ?
O5 Sr1 P1 94.54(4) 3_554 . ?
O5 Sr1 P1 85.46(4) 1_556 . ?
O7 Sr1 P1 115.09(5) . . ?
O7 Sr1 P1 64.91(5) 3 . ?
P2 Sr1 P1 82.79(2) 3 . ?
P2 Sr1 P1 97.21(2) . . ?
O2 Sr1 P1 159.27(4) 3 3 ?
O2 Sr1 P1 20.73(4) . 3 ?
O1 Sr1 P1 108.37(5) . 3 ?
O1 Sr1 P1 71.63(5) 3 3 ?
O5 Sr1 P1 85.46(4) 3_554 3 ?
O5 Sr1 P1 94.54(4) 1_556 3 ?
O7 Sr1 P1 64.91(5) . 3 ?
O7 Sr1 P1 115.09(5) 3 3 ?
P2 Sr1 P1 97.21(2) 3 3 ?
P2 Sr1 P1 82.79(2) . 3 ?
P1 Sr1 P1 180.00(2) . 3 ?
O6 Co1 O6 180.00(13) 4_556 2_454 ?
O6 Co1 O2 94.55(8) 4_556 3 ?
O6 Co1 O2 85.45(8) 2_454 3 ?
O6 Co1 O2 85.45(8) 4_556 1_455 ?
O6 Co1 O2 94.55(8) 2_454 1_455 ?
O2 Co1 O2 180.00(9) 3 1_455 ?
O6 Co1 O5 80.38(7) 4_556 3_454 ?
O6 Co1 O5 99.62(7) 2_454 3_454 ?
O2 Co1 O5 95.04(8) 3 3_454 ?
O2 Co1 O5 84.96(8) 1_455 3_454 ?
O6 Co1 O5 99.62(7) 4_556 1_556 ?
O6 Co1 O5 80.38(7) 2_454 1_556 ?
O2 Co1 O5 84.96(8) 3 1_556 ?
O2 Co1 O5 95.04(8) 1_455 1_556 ?
O5 Co1 O5 180.00(11) 3_454 1_556 ?
O6 Co1 Sr1 102.90(6) 4_556 . ?
O6 Co1 Sr1 77.10(6) 2_454 . ?
O2 Co1 Sr1 41.14(5) 3 . ?
O2 Co1 Sr1 138.86(5) 1_455 . ?
O5 Co1 Sr1 135.96(6) 3_454 . ?
O5 Co1 Sr1 44.04(6) 1_556 . ?
O6 Co1 Sr1 77.10(6) 4_556 1_455 ?
O6 Co1 Sr1 102.90(6) 2_454 1_455 ?
O2 Co1 Sr1 138.86(5) 3 1_455 ?
O2 Co1 Sr1 41.14(5) 1_455 1_455 ?
O5 Co1 Sr1 44.04(6) 3_454 1_455 ?
O5 Co1 Sr1 135.96(6) 1_556 1_455 ?
Sr1 Co1 Sr1 180.0 . 1_455 ?
O4 Co2 O6 89.61(8) . 3_454 ?
O4 Co2 O7 95.52(8) . 3 ?
O6 Co2 O7 173.50(8) 3_454 3 ?
O4 Co2 O1 173.31(8) . 2_554 ?
O6 Co2 O1 84.39(8) 3_454 2_554 ?
O7 Co2 O1 90.68(8) 3 2_554 ?
O4 Co2 O4 77.58(8) . 3_454 ?
O6 Co2 O4 84.81(8) 3_454 3_454 ?
O7 Co2 O4 100.17(8) 3 3_454 ?
O1 Co2 O4 98.89(8) 2_554 3_454 ?
O4 Co2 O5 96.01(8) . 4_566 ?
O6 Co2 O5 78.28(7) 3_454 4_566 ?
O7 Co2 O5 97.17(8) 3 4_566 ?
O1 Co2 O5 85.68(8) 2_554 4_566 ?
O4 Co2 O5 161.99(7) 3_454 4_566 ?
O4 Co2 Sr1 138.30(5) . 2_554 ?
O6 Co2 Sr1 75.60(6) 3_454 2_554 ?
O7 Co2 Sr1 97.91(6) 3 2_554 ?
O1 Co2 Sr1 42.56(5) 2_554 2_554 ?
O4 Co2 Sr1 137.39(6) 3_454 2_554 ?
O5 Co2 Sr1 43.24(5) 4_566 2_554 ?
O2 P1 O4 110.98(11) 3 2_444 ?
O2 P1 O6 116.45(11) 3 . ?
O4 P1 O6 113.20(11) 2_444 . ?
O2 P1 O3 104.61(10) 3 4_556 ?
O4 P1 O3 107.12(10) 2_444 4_556 ?
O6 P1 O3 103.37(11) . 4_556 ?
O2 P1 Sr1 36.97(7) 3 . ?
O4 P1 Sr1 124.15(8) 2_444 . ?
O6 P1 Sr1 122.20(8) . . ?
O3 P1 Sr1 67.74(7) 4_556 . ?
O1 P2 O7 117.06(11) 2 . ?
O1 P2 O5 111.79(11) 2 1_556 ?
O7 P2 O5 109.34(12) . 1_556 ?
O1 P2 O3 108.34(11) 2 1_556 ?
O7 P2 O3 102.96(11) . 1_556 ?
O5 P2 O3 106.49(10) 1_556 1_556 ?
O1 P2 Sr1 148.80(8) 2 . ?
O7 P2 Sr1 57.15(9) . . ?
O5 P2 Sr1 54.39(8) 1_556 . ?
O3 P2 Sr1 102.68(8) 1_556 . ?
P2 O1 Co2 121.17(11) 2_545 2_544 ?
P2 O1 Sr1 133.41(11) 2_545 . ?
Co2 O1 Sr1 104.72(7) 2_544 . ?
P1 O2 Co1 127.38(11) 3 1_655 ?
P1 O2 Sr1 122.30(10) 3 . ?
Co1 O2 Sr1 106.47(7) 1_655 . ?
P1 O3 P2 134.75(12) 4 1_554 ?
P1 O4 Co2 128.06(11) 2_454 . ?
P1 O4 Co2 123.00(11) 2_454 3_454 ?
Co2 O4 Co2 102.42(8) . 3_454 ?
P2 O5 Co1 124.39(11) 1_554 1_554 ?
P2 O5 Co2 133.00(11) 1_554 4_565 ?
Co1 O5 Co2 93.13(7) 1_554 4_565 ?
P2 O5 Sr1 97.40(9) 1_554 1_554 ?
Co1 O5 Sr1 101.69(8) 1_554 1_554 ?
Co2 O5 Sr1 101.66(8) 4_565 1_554 ?
P1 O6 Co1 120.62(10) . 2_444 ?
P1 O6 Co2 139.49(12) . 3_454 ?
Co1 O6 Co2 99.67(8) 2_444 3_454 ?
P2 O7 Co2 127.88(13) . 3 ?
P2 O7 Sr1 95.05(10) . . ?
Co2 O7 Sr1 126.75(9) 3 . ?

loop_
_geom_bond_atom_site_label_1
_geom_bond_atom_site_label_2
_geom_bond_distance
_geom_bond_site_symmetry_2
_geom_bond_publ_flag
Sr1 O2 2.5620(19) 3 ?
Sr1 O2 2.5620(19) . ?
Sr1 O1 2.650(2) . ?
Sr1 O1 2.650(2) 3 ?
Sr1 O5 2.651(2) 3_554 ?
Sr1 O5 2.651(2) 1_556 ?
Sr1 O7 2.727(2) . ?
Sr1 O7 2.727(2) 3 ?
Sr1 P2 3.2337(9) 3 ?
Sr1 P2 3.2337(9) . ?
Sr1 P1 3.6009(10) . ?
Sr1 P1 3.6009(10) 3 ?
Co1 O6 2.0703(19) 4_556 ?
Co1 O6 2.0703(19) 2_454 ?
Co1 O2 2.086(2) 3 ?
Co1 O2 2.086(2) 1_455 ?
Co1 O5 2.1473(19) 3_454 ?
Co1 O5 2.1473(19) 1_556 ?
Co1 Sr1 3.7345(8) 1_455 ?
Co2 O4 2.0694(19) . ?
Co2 O6 2.0847(19) 3_454 ?
Co2 O7 2.093(2) 3 ?
Co2 O1 2.118(2) 2_554 ?
Co2 O4 2.1211(19) 3_454 ?
Co2 O5 2.2248(19) 4_566 ?
Co2 Sr1 3.7899(6) 2_554 ?
P1 O2 1.5079(19) 3 ?
P1 O4 1.520(2) 2_444 ?
P1 O6 1.523(2) . ?
P1 O3 1.5936(19) 4_556 ?
P2 O1 1.504(2) 2 ?
P2 O7 1.514(2) . ?
P2 O5 1.541(2) 1_556 ?
P2 O3 1.6043(19) 1_556 ?
O1 P2 1.504(2) 2_545 ?
O1 Co2 2.118(2) 2_544 ?
O2 P1 1.5079(19) 3 ?
O2 Co1 2.086(2) 1_655 ?
O3 P1 1.5936(19) 4 ?
O3 P2 1.6043(19) 1_554 ?
O4 P1 1.5200(19) 2_454 ?
O4 Co2 2.1211(19) 3_454 ?
O5 P2 1.541(2) 1_554 ?
O5 Co1 2.1473(19) 1_554 ?
O5 Co2 2.2248(19) 4_565 ?
O5 Sr1 2.651(2) 1_554 ?
O6 Co1 2.0703(19) 2_444 ?
O6 Co2 2.0847(19) 3_454 ?
O7 Co2 2.093(2) 3 ?
